data_2229367
loop_
_publ_author_name
'Bortoluzzi, Adailton J.'
'Policarpi, Everton B.'
'Mora, Cristiano'
'Oliveira, Kely N.'
'Nunes, Ricardo J.'

_publ_section_title
;
 4-[(1,3-Dioxo-2,3-dihydro-1<i>H</i>-benzo[<i>de</i>]isoquinolin-2-yl)methyl]-<i>N</i>'-[(<i>E</i>)-4-nitrobenzylidene]benzenesulfonohydrazide
 dimethyl sulfoxide monosolvate
;
_journal_coeditor_code FF2001
_journal_issue 3
_journal_name_full 'Acta Crystallographica Section E'
_journal_page_first o627
_journal_page_last o628
_journal_paper_doi 10.1107/S1600536811004697
_journal_volume 67
_journal_year 2011
_chemical_formula_iupac 'C26 H18 N4 O6 S, C2 H6 O S'
_chemical_formula_moiety 'C26 H18 N4 O6 S, C2 H6 O S'
_chemical_formula_sum 'C28 H24 N4 O7 S2'
_chemical_formula_weight 592.63
_chemical_name_systematic
;
4-[(1,3-Dioxo-2,3-dihydro-1<i>H</i>-benzo[<i>de</i>]isoquinolin-2-yl)methyl]-
<i>N</i>'-[(<i>E</i>)-4-nitrobenzylidene]benzenesulfonohydrazide
dimethyl sulfoxide monosolvate
;
_space_group_IT_number 2
_symmetry_cell_setting triclinic
_symmetry_space_group_name_Hall '-P 1'
_symmetry_space_group_name_H-M 'P -1'
_atom_sites_solution_hydrogens geom
_atom_sites_solution_primary direct
_atom_sites_solution_secondary difmap
_audit_creation_method SHELXL-97
_cell_angle_alpha 107.268(7)
_cell_angle_beta 101.789(7)
_cell_angle_gamma 96.319(8)
_cell_formula_units_Z 2
_cell_length_a 9.1520(10)
_cell_length_b 11.9710(10)
_cell_length_c 13.9100(10)
_cell_measurement_reflns_used 25
_cell_measurement_temperature 293(2)
_cell_measurement_theta_max 13.41
_cell_measurement_theta_min 8.53
_cell_volume 1400.6(2)
_computing_cell_refinement 'CAD-4 Software (Enraf--Nonius, 1989)'
_computing_data_collection 'CAD-4 Software (Enraf--Nonius, 1989)'
_computing_data_reduction 'HELENA (Spek, 1996)'
_computing_molecular_graphics
;
PLATON (Spek, 2009) and Mercury (Macrae <i>et al.</i>, 2006)
;
_computing_publication_material 'SHELXL97 (Sheldrick, 2008)'
_computing_structure_refinement 'SHELXL97 (Sheldrick, 2008)'
_computing_structure_solution 'SIR97 (Altomare <i>et al.</i>, 1999)'
_diffrn_ambient_temperature 293(2)
_diffrn_measured_fraction_theta_full 0.952
_diffrn_measured_fraction_theta_max 0.952
_diffrn_measurement_device_type 'Enraf--Nonius CAD-4'
_diffrn_measurement_method \w--2\q
_diffrn_radiation_monochromator graphite
_diffrn_radiation_source 'fine-focus sealed tube'
_diffrn_radiation_type MoK\a
_diffrn_radiation_wavelength 0.71073
_diffrn_reflns_av_R_equivalents 0.0166
_diffrn_reflns_av_sigmaI/netI 0.0458
_diffrn_reflns_limit_h_max 10
_diffrn_reflns_limit_h_min 0
_diffrn_reflns_limit_k_max 14
_diffrn_reflns_limit_k_min -14
_diffrn_reflns_limit_l_max 16
_diffrn_reflns_limit_l_min -16
_diffrn_reflns_number 5055
_diffrn_reflns_theta_full 25.07
_diffrn_reflns_theta_max 25.07
_diffrn_reflns_theta_min 2.31
_diffrn_standards_decay_% 1
_diffrn_standards_interval_count 200
_diffrn_standards_number 3
_exptl_absorpt_coefficient_mu 0.244
_exptl_absorpt_correction_type none
_exptl_crystal_colour colourless
_exptl_crystal_density_diffrn 1.405
_exptl_crystal_density_method 'not measured'
_exptl_crystal_description Prismatic
_exptl_crystal_F_000 616
_exptl_crystal_size_max 0.50
_exptl_crystal_size_mid 0.16
_exptl_crystal_size_min 0.13
_refine_diff_density_max 0.727
_refine_diff_density_min -0.425
_refine_ls_goodness_of_fit_ref 1.037
_refine_ls_hydrogen_treatment constr
_refine_ls_matrix_type full
_refine_ls_number_parameters 371
_refine_ls_number_reflns 4737
_refine_ls_number_restraints 0
_refine_ls_restrained_S_all 1.037
_refine_ls_R_factor_all 0.1046
_refine_ls_R_factor_gt 0.0524
_refine_ls_shift/su_max 0.000
_refine_ls_shift/su_mean 0.000
_refine_ls_structure_factor_coef Fsqd
_refine_ls_weighting_details 'calc w=1/[\s^2^(Fo^2^)+(0.0792P)^2^+0.6130P] where P=(Fo^2^+2Fc^2^)/3'
_refine_ls_weighting_scheme calc
_refine_ls_wR_factor_gt 0.1380
_refine_ls_wR_factor_ref 0.1626
_reflns_number_gt 3075
_reflns_number_total 4737
_reflns_threshold_expression I>2sigma(I)
_cod_data_source_file ff2001.cif
_cod_data_source_block I
_cod_database_code 2229367
_cod_database_fobs_code 2229367

loop_
_symmetry_equiv_pos_as_xyz
'x, y, z'
'-x, -y, -z'

loop_
_atom_site_type_symbol
_atom_site_label
_atom_site_fract_x
_atom_site_fract_y
_atom_site_fract_z
_atom_site_U_iso_or_equiv
_atom_site_adp_type
_atom_site_calc_flag
_atom_site_refinement_flags
_atom_site_occupancy
_atom_site_disorder_assembly
_atom_site_disorder_group
S S1 0.34031(11) 0.73620(8) 0.53120(6) 0.0597(3) Uani d . 1 . .
N N1 0.8354(3) 1.1992(2) 0.8805(2) 0.0571(7) Uani d . 1 . .
N N2 0.4477(3) 0.6426(2) 0.55446(19) 0.0540(7) Uani d . 1 . .
H H2N 0.5170 0.6398 0.5273 0.058(12) Uiso d R 1 . .
N N3 0.4776(3) 0.6399(2) 0.65605(19) 0.0501(6) Uani d . 1 . .
O O1 0.6771(4) 1.2526(3) 0.9840(2) 0.1026(11) Uani d . 1 . .
O O2 0.9903(3) 1.1379(3) 0.7756(2) 0.0987(10) Uani d . 1 . .
O O3 0.3260(3) 0.7192(2) 0.42331(18) 0.0797(8) Uani d . 1 . .
O O4 0.2088(3) 0.7188(2) 0.5685(2) 0.0766(8) Uani d . 1 . .
C C2 0.7994(4) 1.2237(3) 0.9760(3) 0.0626(9) Uani d . 1 . .
C C3 0.9105(4) 1.2127(3) 1.0630(2) 0.0547(8) Uani d . 1 . .
C C4 0.8859(5) 1.2441(4) 1.1612(3) 0.0767(11) Uani d . 1 . .
H H4 0.7994 1.2747 1.1724 0.092 Uiso calc R 1 . .
C C5 0.9881(6) 1.2309(4) 1.2432(3) 0.0864(13) Uani d . 1 . .
H H5 0.9706 1.2547 1.3092 0.104 Uiso calc R 1 . .
C C6 1.1117(6) 1.1846(4) 1.2296(3) 0.0803(13) Uani d . 1 . .
H H6 1.1779 1.1753 1.2858 0.096 Uiso calc R 1 . .
C C7 1.1429(4) 1.1495(3) 1.1304(3) 0.0645(10) Uani d . 1 . .
C C8 1.2697(5) 1.1010(4) 1.1103(5) 0.0918(15) Uani d . 1 . .
H H8 1.3383 1.0895 1.1643 0.110 Uiso calc R 1 . .
C C9 1.2953(5) 1.0705(4) 1.0149(6) 0.1053(19) Uani d . 1 . .
H H9 1.3799 1.0370 1.0038 0.126 Uiso calc R 1 . .
C C10 1.1970(5) 1.0884(4) 0.9325(4) 0.0845(13) Uani d . 1 . .
H H10 1.2170 1.0683 0.8672 0.101 Uiso calc R 1 . .
C C11 1.0701(4) 1.1359(3) 0.9479(3) 0.0547(8) Uani d . 1 . .
C C12 1.0410(4) 1.1663(3) 1.0464(3) 0.0492(8) Uani d . 1 . .
C C13 0.9662(4) 1.1572(3) 0.8612(3) 0.0636(10) Uani d . 1 . .
C C14 0.7269(5) 1.2149(3) 0.7930(3) 0.0737(11) Uani d . 1 . .
H H14A 0.7827 1.2462 0.7515 0.088 Uiso calc R 1 . .
H H14B 0.6660 1.2723 0.8202 0.088 Uiso calc R 1 . .
C C15 0.6233(4) 1.0984(3) 0.7248(3) 0.0602(9) Uani d . 1 . .
C C16 0.6623(5) 1.0275(3) 0.6388(3) 0.0680(10) Uani d . 1 . .
H H16 0.7496 1.0539 0.6214 0.082 Uiso calc R 1 . .
C C17 0.5738(4) 0.9184(3) 0.5784(3) 0.0636(9) Uani d . 1 . .
H H17 0.6009 0.8715 0.5208 0.076 Uiso calc R 1 . .
C C18 0.4443(4) 0.8797(3) 0.6049(2) 0.0535(8) Uani d . 1 . .
C C19 0.4011(4) 0.9501(4) 0.6880(3) 0.0714(10) Uani d . 1 . .
H H19 0.3127 0.9246 0.7045 0.086 Uiso calc R 1 . .
C C20 0.4909(5) 1.0596(4) 0.7469(3) 0.0765(11) Uani d . 1 . .
H H20 0.4611 1.1079 0.8027 0.092 Uiso calc R 1 . .
C C21 0.5844(4) 0.5873(3) 0.6806(2) 0.0500(8) Uani d . 1 . .
H H21 0.6372 0.5541 0.6320 0.060 Uiso calc R 1 . .
C C22 0.6255(4) 0.5781(3) 0.7849(2) 0.0475(7) Uani d . 1 . .
C C23 0.7517(4) 0.5304(3) 0.8140(3) 0.0580(9) Uani d . 1 . .
H H23 0.8057 0.4994 0.7655 0.070 Uiso calc R 1 . .
C C24 0.7984(4) 0.5285(3) 0.9143(3) 0.0613(9) Uani d . 1 . .
H H24 0.8839 0.4973 0.9341 0.074 Uiso calc R 1 . .
C C25 0.7162(4) 0.5734(3) 0.9838(2) 0.0550(8) Uani d . 1 . .
C C26 0.5894(4) 0.6196(3) 0.9578(3) 0.0638(9) Uani d . 1 . .
H H26 0.5356 0.6495 1.0067 0.077 Uiso calc R 1 . .
C C27 0.5431(4) 0.6209(3) 0.8576(3) 0.0615(9) Uani d . 1 . .
H H27 0.4561 0.6507 0.8382 0.074 Uiso calc R 1 . .
N N4 0.7691(4) 0.5767(3) 1.0923(3) 0.0733(9) Uani d . 1 . .
O O5 0.6974(4) 0.6209(4) 1.1535(2) 0.1111(12) Uani d . 1 . .
O O6 0.8819(4) 0.5387(4) 1.1166(2) 0.1188(13) Uani d . 1 . .
S S2 0.74498(12) 0.64956(10) 0.39415(8) 0.0747(3) Uani d . 1 . .
O O1S 0.7208(3) 0.6673(3) 0.5003(2) 0.0830(8) Uani d . 1 . .
C C1S 0.8748(5) 0.5522(4) 0.3777(3) 0.0833(12) Uani d . 1 . .
H H1S1 0.8257 0.4734 0.3689 0.125 Uiso calc R 1 . .
H H1S2 0.9591 0.5784 0.4379 0.125 Uiso calc R 1 . .
H H1S3 0.9105 0.5515 0.3173 0.125 Uiso calc R 1 . .
C C2S 0.8693(6) 0.7814(4) 0.4070(4) 0.1081(17) Uani d . 1 . .
H H2S1 0.8157 0.8468 0.4170 0.162 Uiso calc R 1 . .
H H2S2 0.9049 0.7705 0.3451 0.162 Uiso calc R 1 . .
H H2S3 0.9542 0.7979 0.4657 0.162 Uiso calc R 1 . .

loop_
_atom_site_aniso_label
_atom_site_aniso_U_11
_atom_site_aniso_U_22
_atom_site_aniso_U_33
_atom_site_aniso_U_12
_atom_site_aniso_U_13
_atom_site_aniso_U_23
S1 0.0667(6) 0.0595(5) 0.0449(5) -0.0013(4) -0.0036(4) 0.0219(4)
N1 0.0665(19) 0.0523(16) 0.0478(16) 0.0087(14) 0.0064(14) 0.0155(13)
N2 0.0696(19) 0.0552(16) 0.0371(14) 0.0016(14) 0.0122(14) 0.0193(12)
N3 0.0566(16) 0.0536(15) 0.0412(14) 0.0033(13) 0.0094(12) 0.0217(12)
O1 0.084(2) 0.137(3) 0.079(2) 0.060(2) 0.0151(16) 0.0140(19)
O2 0.103(2) 0.127(3) 0.0623(18) -0.0099(19) 0.0389(17) 0.0240(17)
O3 0.113(2) 0.0723(17) 0.0391(13) -0.0025(15) -0.0086(13) 0.0230(12)
O4 0.0539(15) 0.0878(19) 0.0830(19) 0.0021(13) 0.0062(13) 0.0319(15)
C2 0.064(2) 0.062(2) 0.055(2) 0.0181(18) 0.0125(18) 0.0088(17)
C3 0.059(2) 0.055(2) 0.0449(19) 0.0089(16) 0.0094(16) 0.0111(15)
C4 0.077(3) 0.085(3) 0.059(2) 0.014(2) 0.019(2) 0.010(2)
C5 0.103(4) 0.097(3) 0.046(2) -0.003(3) 0.011(2) 0.019(2)
C6 0.094(3) 0.068(3) 0.062(3) -0.011(2) -0.012(2) 0.028(2)
C7 0.058(2) 0.0424(18) 0.079(3) -0.0036(16) -0.0068(19) 0.0200(17)
C8 0.062(3) 0.057(2) 0.136(5) 0.007(2) -0.012(3) 0.028(3)
C9 0.053(3) 0.075(3) 0.170(6) 0.020(2) 0.022(3) 0.015(3)
C10 0.062(3) 0.068(3) 0.111(4) 0.003(2) 0.038(3) 0.004(2)
C11 0.0454(19) 0.0446(17) 0.066(2) -0.0026(15) 0.0159(17) 0.0083(16)
C12 0.0477(19) 0.0370(16) 0.057(2) -0.0010(14) 0.0091(15) 0.0119(14)
C13 0.073(3) 0.054(2) 0.058(2) -0.0128(18) 0.0226(19) 0.0129(17)
C14 0.099(3) 0.054(2) 0.058(2) 0.008(2) -0.003(2) 0.0214(17)
C15 0.083(3) 0.0477(19) 0.0437(19) 0.0127(18) -0.0020(18) 0.0186(15)
C16 0.082(3) 0.060(2) 0.059(2) -0.0055(19) 0.014(2) 0.0247(18)
C17 0.080(3) 0.056(2) 0.051(2) 0.0032(19) 0.0152(19) 0.0167(16)
C18 0.062(2) 0.0540(19) 0.0415(18) 0.0084(16) 0.0002(15) 0.0211(15)
C19 0.067(2) 0.080(3) 0.061(2) 0.007(2) 0.0146(19) 0.017(2)
C20 0.080(3) 0.072(3) 0.060(2) 0.009(2) 0.012(2) 0.004(2)
C21 0.061(2) 0.0471(17) 0.0396(17) 0.0028(16) 0.0122(15) 0.0141(14)
C22 0.0561(19) 0.0409(16) 0.0446(17) 0.0047(14) 0.0108(15) 0.0152(13)
C23 0.073(2) 0.053(2) 0.051(2) 0.0212(17) 0.0210(17) 0.0152(16)
C24 0.069(2) 0.062(2) 0.055(2) 0.0231(18) 0.0075(18) 0.0227(17)
C25 0.064(2) 0.055(2) 0.0431(18) 0.0007(17) 0.0074(16) 0.0192(15)
C26 0.068(2) 0.081(3) 0.053(2) 0.017(2) 0.0235(18) 0.0292(19)
C27 0.057(2) 0.083(3) 0.057(2) 0.0212(19) 0.0184(17) 0.0352(19)
N4 0.080(2) 0.087(2) 0.052(2) 0.0088(19) 0.0094(18) 0.0279(17)
O5 0.115(3) 0.171(3) 0.0557(18) 0.032(2) 0.0289(19) 0.043(2)
O6 0.121(3) 0.182(4) 0.072(2) 0.070(3) 0.0121(19) 0.062(2)
S2 0.0732(7) 0.1007(8) 0.0565(6) 0.0068(6) 0.0234(5) 0.0332(5)
O1S 0.103(2) 0.095(2) 0.0608(16) 0.0099(16) 0.0414(15) 0.0291(14)
C1S 0.080(3) 0.094(3) 0.077(3) 0.010(2) 0.028(2) 0.025(2)
C2S 0.130(4) 0.101(4) 0.115(4) 0.005(3) 0.060(3) 0.053(3)

loop_
_atom_type_symbol
_atom_type_description
_atom_type_scat_dispersion_real
_atom_type_scat_dispersion_imag
_atom_type_scat_source
C C 0.0033 0.0016 'International Tables Vol C Tables 4.2.6.8 and 6.1.1.4'
H H 0.0000 0.0000 'International Tables Vol C Tables 4.2.6.8 and 6.1.1.4'
N N 0.0061 0.0033 'International Tables Vol C Tables 4.2.6.8 and 6.1.1.4'
O O 0.0106 0.0060 'International Tables Vol C Tables 4.2.6.8 and 6.1.1.4'
S S 0.1246 0.1234 'International Tables Vol C Tables 4.2.6.8 and 6.1.1.4'

loop_
_geom_angle_atom_site_label_1
_geom_angle_atom_site_label_2
_geom_angle_atom_site_label_3
_geom_angle_site_symmetry_1
_geom_angle_site_symmetry_3
_geom_angle
_geom_angle_publ_flag
O4 S1 O3 . . 120.25(16) ?
O4 S1 N2 . . 108.61(16) ?
O3 S1 N2 . . 103.64(16) ?
O4 S1 C18 . . 107.94(17) ?
O3 S1 C18 . . 109.03(15) ?
N2 S1 C18 . . 106.58(15) ?
C2 N1 C13 . . 123.8(3) ?
C2 N1 C14 . . 118.4(3) ?
C13 N1 C14 . . 117.7(3) ?
N3 N2 S1 . . 115.3(2) ?
N3 N2 H2N . . 117.1 ?
S1 N2 H2N . . 114.1 ?
C21 N3 N2 . . 115.5(3) ?
O1 C2 N1 . . 119.3(3) ?
O1 C2 C3 . . 122.8(3) ?
N1 C2 C3 . . 117.9(3) ?
C4 C3 C12 . . 119.4(3) ?
C4 C3 C2 . . 120.4(3) ?
C12 C3 C2 . . 120.1(3) ?
C3 C4 C5 . . 120.8(4) ?
C3 C4 H4 . . 119.6 ?
C5 C4 H4 . . 119.6 ?
C6 C5 C4 . . 121.3(4) ?
C6 C5 H5 . . 119.4 ?
C4 C5 H5 . . 119.4 ?
C5 C6 C7 . . 120.7(4) ?
C5 C6 H6 . . 119.6 ?
C7 C6 H6 . . 119.6 ?
C8 C7 C6 . . 124.0(4) ?
C8 C7 C12 . . 117.6(4) ?
C6 C7 C12 . . 118.3(4) ?
C9 C8 C7 . . 121.7(5) ?
C9 C8 H8 . . 119.1 ?
C7 C8 H8 . . 119.1 ?
C8 C9 C10 . . 120.9(4) ?
C8 C9 H9 . . 119.6 ?
C10 C9 H9 . . 119.6 ?
C11 C10 C9 . . 119.9(5) ?
C11 C10 H10 . . 120.1 ?
C9 C10 H10 . . 120.1 ?
C10 C11 C12 . . 119.8(4) ?
C10 C11 C13 . . 120.2(4) ?
C12 C11 C13 . . 119.9(3) ?
C11 C12 C3 . . 120.5(3) ?
C11 C12 C7 . . 120.1(3) ?
C3 C12 C7 . . 119.4(3) ?
O2 C13 N1 . . 120.1(4) ?
O2 C13 C11 . . 122.6(4) ?
N1 C13 C11 . . 117.3(3) ?
N1 C14 C15 . . 111.5(3) ?
N1 C14 H14A . . 109.3 ?
C15 C14 H14A . . 109.3 ?
N1 C14 H14B . . 109.3 ?
C15 C14 H14B . . 109.3 ?
H14A C14 H14B . . 108.0 ?
C20 C15 C16 . . 118.5(3) ?
C20 C15 C14 . . 121.5(4) ?
C16 C15 C14 . . 120.0(4) ?
C17 C16 C15 . . 121.1(4) ?
C17 C16 H16 . . 119.5 ?
C15 C16 H16 . . 119.5 ?
C16 C17 C18 . . 119.1(4) ?
C16 C17 H17 . . 120.4 ?
C18 C17 H17 . . 120.4 ?
C19 C18 C17 . . 120.7(3) ?
C19 C18 S1 . . 121.3(3) ?
C17 C18 S1 . . 118.0(3) ?
C18 C19 C20 . . 119.2(4) ?
C18 C19 H19 . . 120.4 ?
C20 C19 H19 . . 120.4 ?
C15 C20 C19 . . 121.4(4) ?
C15 C20 H20 . . 119.3 ?
C19 C20 H20 . . 119.3 ?
N3 C21 C22 . . 120.5(3) ?
N3 C21 H21 . . 119.7 ?
C22 C21 H21 . . 119.7 ?
C23 C22 C27 . . 118.9(3) ?
C23 C22 C21 . . 119.9(3) ?
C27 C22 C21 . . 121.1(3) ?
C24 C23 C22 . . 120.7(3) ?
C24 C23 H23 . . 119.6 ?
C22 C23 H23 . . 119.6 ?
C25 C24 C23 . . 118.5(3) ?
C25 C24 H24 . . 120.7 ?
C23 C24 H24 . . 120.7 ?
C24 C25 C26 . . 122.6(3) ?
C24 C25 N4 . . 118.9(3) ?
C26 C25 N4 . . 118.5(3) ?
C25 C26 C27 . . 118.6(3) ?
C25 C26 H26 . . 120.7 ?
C27 C26 H26 . . 120.7 ?
C26 C27 C22 . . 120.6(3) ?
C26 C27 H27 . . 119.7 ?
C22 C27 H27 . . 119.7 ?
O6 N4 O5 . . 123.1(4) ?
O6 N4 C25 . . 119.1(4) ?
O5 N4 C25 . . 117.7(4) ?
O1S S2 C1S . . 106.61(19) ?
O1S S2 C2S . . 104.8(2) ?
C1S S2 C2S . . 97.5(2) ?
S2 C1S H1S1 . . 109.5 ?
S2 C1S H1S2 . . 109.5 ?
H1S1 C1S H1S2 . . 109.5 ?
S2 C1S H1S3 . . 109.5 ?
H1S1 C1S H1S3 . . 109.5 ?
H1S2 C1S H1S3 . . 109.5 ?
S2 C2S H2S1 . . 109.5 ?
S2 C2S H2S2 . . 109.5 ?
H2S1 C2S H2S2 . . 109.5 ?
S2 C2S H2S3 . . 109.5 ?
H2S1 C2S H2S3 . . 109.5 ?
H2S2 C2S H2S3 . . 109.5 ?

loop_
_geom_bond_atom_site_label_1
_geom_bond_atom_site_label_2
_geom_bond_site_symmetry_2
_geom_bond_distance
_geom_bond_publ_flag
S1 O4 . 1.423(3) ?
S1 O3 . 1.429(2) ?
S1 N2 . 1.630(3) ?
S1 C18 . 1.762(3) ?
N1 C2 . 1.388(4) ?
N1 C13 . 1.394(5) ?
N1 C14 . 1.478(4) ?
N2 N3 . 1.394(3) ?
N2 H2N . 0.8006 ?
N3 C21 . 1.263(4) ?
O1 C2 . 1.224(4) ?
O2 C13 . 1.214(4) ?
C2 C3 . 1.461(5) ?
C3 C4 . 1.377(5) ?
C3 C12 . 1.404(5) ?
C4 C5 . 1.380(6) ?
C4 H4 . 0.9300 ?
C5 C6 . 1.336(6) ?
C5 H5 . 0.9300 ?
C6 C7 . 1.415(6) ?
C6 H6 . 0.9300 ?
C7 C8 . 1.395(6) ?
C7 C12 . 1.418(5) ?
C8 C9 . 1.344(7) ?
C8 H8 . 0.9300 ?
C9 C10 . 1.391(7) ?
C9 H9 . 0.9300 ?
C10 C11 . 1.375(5) ?
C10 H10 . 0.9300 ?
C11 C12 . 1.399(5) ?
C11 C13 . 1.481(5) ?
C14 C15 . 1.517(5) ?
C14 H14A . 0.9700 ?
C14 H14B . 0.9700 ?
C15 C20 . 1.375(5) ?
C15 C16 . 1.384(5) ?
C16 C17 . 1.381(5) ?
C16 H16 . 0.9300 ?
C17 C18 . 1.383(5) ?
C17 H17 . 0.9300 ?
C18 C19 . 1.373(5) ?
C19 C20 . 1.383(5) ?
C19 H19 . 0.9300 ?
C20 H20 . 0.9300 ?
C21 C22 . 1.462(4) ?
C21 H21 . 0.9300 ?
C22 C23 . 1.383(4) ?
C22 C27 . 1.394(4) ?
C23 C24 . 1.381(5) ?
C23 H23 . 0.9300 ?
C24 C25 . 1.367(5) ?
C24 H24 . 0.9300 ?
C25 C26 . 1.369(5) ?
C25 N4 . 1.474(4) ?
C26 C27 . 1.377(5) ?
C26 H26 . 0.9300 ?
C27 H27 . 0.9300 ?
N4 O6 . 1.200(4) ?
N4 O5 . 1.213(4) ?
S2 O1S . 1.494(3) ?
S2 C1S . 1.755(4) ?
S2 C2S . 1.781(5) ?
C1S H1S1 . 0.9600 ?
C1S H1S2 . 0.9600 ?
C1S H1S3 . 0.9600 ?
C2S H2S1 . 0.9600 ?
C2S H2S2 . 0.9600 ?
C2S H2S3 . 0.9600 ?

loop_
_geom_hbond_atom_site_label_D
_geom_hbond_atom_site_label_H
_geom_hbond_atom_site_label_A
_geom_hbond_site_symmetry_A
_geom_hbond_distance_DH
_geom_hbond_distance_HA
_geom_hbond_distance_DA
_geom_hbond_angle_DHA
_geom_hbond_publ_flag
N2 H2N O1S . 0.80 1.99 2.764(4) 163 y
C8 H8 Cg 2_777 0.93 2.903 3.799(6) 162 y

loop_
_geom_torsion_atom_site_label_1
_geom_torsion_atom_site_label_2
_geom_torsion_atom_site_label_3
_geom_torsion_atom_site_label_4
_geom_torsion_site_symmetry_1
_geom_torsion_site_symmetry_2
_geom_torsion_site_symmetry_3
_geom_torsion_site_symmetry_4
_geom_torsion
_geom_torsion_publ_flag
O4 S1 N2 N3 . . . . -49.9(3) ?
O3 S1 N2 N3 . . . . -178.9(2) ?
C18 S1 N2 N3 . . . . 66.1(3) ?
S1 N2 N3 C21 . . . . -165.8(2) ?
C13 N1 C2 O1 . . . . -175.1(3) ?
C14 N1 C2 O1 . . . . 2.9(5) ?
C13 N1 C2 C3 . . . . 4.6(5) ?
C14 N1 C2 C3 . . . . -177.4(3) ?
O1 C2 C3 C4 . . . . -5.1(6) ?
N1 C2 C3 C4 . . . . 175.2(3) ?
O1 C2 C3 C12 . . . . 172.8(4) ?
N1 C2 C3 C12 . . . . -6.8(5) ?
C12 C3 C4 C5 . . . . 0.2(6) ?
C2 C3 C4 C5 . . . . 178.1(4) ?
C3 C4 C5 C6 . . . . -1.7(7) ?
C4 C5 C6 C7 . . . . 1.1(7) ?
C5 C6 C7 C8 . . . . 179.7(4) ?
C5 C6 C7 C12 . . . . 0.8(5) ?
C6 C7 C8 C9 . . . . -179.1(4) ?
C12 C7 C8 C9 . . . . -0.2(6) ?
C7 C8 C9 C10 . . . . 1.2(7) ?
C8 C9 C10 C11 . . . . -1.2(7) ?
C9 C10 C11 C12 . . . . 0.2(5) ?
C9 C10 C11 C13 . . . . 179.0(4) ?
C10 C11 C12 C3 . . . . -178.8(3) ?
C13 C11 C12 C3 . . . . 2.5(4) ?
C10 C11 C12 C7 . . . . 0.7(5) ?
C13 C11 C12 C7 . . . . -178.0(3) ?
C4 C3 C12 C11 . . . . -178.7(3) ?
C2 C3 C12 C11 . . . . 3.3(5) ?
C4 C3 C12 C7 . . . . 1.8(5) ?
C2 C3 C12 C7 . . . . -176.2(3) ?
C8 C7 C12 C11 . . . . -0.7(5) ?
C6 C7 C12 C11 . . . . 178.2(3) ?
C8 C7 C12 C3 . . . . 178.8(3) ?
C6 C7 C12 C3 . . . . -2.3(5) ?
C2 N1 C13 O2 . . . . -179.9(3) ?
C14 N1 C13 O2 . . . . 2.1(5) ?
C2 N1 C13 C11 . . . . 1.1(5) ?
C14 N1 C13 C11 . . . . -176.9(3) ?
C10 C11 C13 O2 . . . . -2.5(5) ?
C12 C11 C13 O2 . . . . 176.2(3) ?
C10 C11 C13 N1 . . . . 176.5(3) ?
C12 C11 C13 N1 . . . . -4.8(4) ?
C2 N1 C14 C15 . . . . -96.1(4) ?
C13 N1 C14 C15 . . . . 82.0(4) ?
N1 C14 C15 C20 . . . . 86.5(5) ?
N1 C14 C15 C16 . . . . -92.5(4) ?
C20 C15 C16 C17 . . . . -2.3(5) ?
C14 C15 C16 C17 . . . . 176.8(3) ?
C15 C16 C17 C18 . . . . -0.1(5) ?
C16 C17 C18 C19 . . . . 2.1(5) ?
C16 C17 C18 S1 . . . . -176.1(3) ?
O4 S1 C18 C19 . . . . 5.1(3) ?
O3 S1 C18 C19 . . . . 137.3(3) ?
N2 S1 C18 C19 . . . . -111.5(3) ?
O4 S1 C18 C17 . . . . -176.8(3) ?
O3 S1 C18 C17 . . . . -44.6(3) ?
N2 S1 C18 C17 . . . . 66.7(3) ?
C17 C18 C19 C20 . . . . -1.6(5) ?
S1 C18 C19 C20 . . . . 176.6(3) ?
C16 C15 C20 C19 . . . . 2.8(6) ?
C14 C15 C20 C19 . . . . -176.2(3) ?
C18 C19 C20 C15 . . . . -0.9(6) ?
N2 N3 C21 C22 . . . . -179.6(2) ?
N3 C21 C22 C23 . . . . -173.8(3) ?
N3 C21 C22 C27 . . . . 3.6(5) ?
C27 C22 C23 C24 . . . . -2.0(5) ?
C21 C22 C23 C24 . . . . 175.5(3) ?
C22 C23 C24 C25 . . . . 0.7(5) ?
C23 C24 C25 C26 . . . . 0.3(5) ?
C23 C24 C25 N4 . . . . -177.2(3) ?
C24 C25 C26 C27 . . . . -0.1(5) ?
N4 C25 C26 C27 . . . . 177.5(3) ?
C25 C26 C27 C22 . . . . -1.2(5) ?
C23 C22 C27 C26 . . . . 2.2(5) ?
C21 C22 C27 C26 . . . . -175.3(3) ?
C24 C25 N4 O6 . . . . -0.8(5) ?
C26 C25 N4 O6 . . . . -178.5(4) ?
C24 C25 N4 O5 . . . . 177.4(4) ?
C26 C25 N4 O5 . . . . -0.3(5) ?
